data_4506320
loop_
_publ_author_name
'Lin, Lang'
'Yu, Rongmin'
'Yang, Wenbin'
'Wu, Xiao-Yuan'
'Lu, Can-Zhong'

_publ_section_title
;
 A Series of Chiral Metal--Organic Frameworks Based on Oxalyl
 Retro-Peptides: Synthesis, Characterization, Dichroism Spectra, and Gas
 Adsorption
;
_journal_issue 6
_journal_name_full 'Crystal Growth &amp; Design'
_journal_page_first 3304
_journal_paper_doi 10.1021/cg300440t
_journal_volume 12
_journal_year 2012
_chemical_absolute_configuration ad
_chemical_formula_moiety 'C22 H30 Cu2 N6 O6'
_chemical_formula_sum 'C22 H30 Cu2 N6 O6'
_chemical_formula_weight 601.60
_chemical_name_systematic
; 
 ? 
;
_space_group_IT_number 18
_space_group_name_Hall 'P 2 2ab'
_symmetry_space_group_name_Hall 'P 2 2ab'
_symmetry_space_group_name_H-M 'P 21 21 2'
_atom_sites_solution_hydrogens geom
_atom_sites_solution_primary direct
_atom_sites_solution_secondary difmap
_audit_creation_method SHELXL-97
_cell_angle_alpha 90.00
_cell_angle_beta 90.00
_cell_angle_gamma 90.00
_cell_formula_units_Z 4
_cell_length_a 11.821(5)
_cell_length_b 26.001(11)
_cell_length_c 9.892(4)
_cell_measurement_temperature 173(2)
_cell_volume 3040(2)
_computing_structure_refinement 'SHELXL-97 (Sheldrick, 1997)'
_computing_structure_solution 'SHELXS-97 (Sheldrick, 1990)'
_diffrn_ambient_temperature 173(2)
_diffrn_measured_fraction_theta_full 0.991
_diffrn_measured_fraction_theta_max 0.991
_diffrn_radiation_monochromator graphite
_diffrn_radiation_source 'fine-focus sealed tube'
_diffrn_radiation_type MoK\a
_diffrn_radiation_wavelength 0.71073
_diffrn_reflns_av_R_equivalents 0.0533
_diffrn_reflns_av_sigmaI/netI 0.0565
_diffrn_reflns_limit_h_max 14
_diffrn_reflns_limit_h_min -15
_diffrn_reflns_limit_k_max 33
_diffrn_reflns_limit_k_min -33
_diffrn_reflns_limit_l_max 12
_diffrn_reflns_limit_l_min -12
_diffrn_reflns_number 23411
_diffrn_reflns_theta_full 27.49
_diffrn_reflns_theta_max 27.49
_diffrn_reflns_theta_min 2.59
_exptl_absorpt_coefficient_mu 1.440
_exptl_absorpt_correction_T_max 0.9718
_exptl_absorpt_correction_T_min 0.8935
_exptl_absorpt_correction_type multi-scan
_exptl_crystal_density_diffrn 1.314
_exptl_crystal_density_method 'not measured'
_exptl_crystal_F_000 1240
_exptl_crystal_size_max 0.08
_exptl_crystal_size_mid 0.08
_exptl_crystal_size_min 0.02
_refine_diff_density_max 0.686
_refine_diff_density_min -0.464
_refine_diff_density_rms 0.080
_refine_ls_abs_structure_details 'Flack H D (1983), Acta Cryst. A39, 876-881'
_refine_ls_abs_structure_Flack 0.03(4)
_refine_ls_extinction_method none
_refine_ls_goodness_of_fit_ref 1.067
_refine_ls_hydrogen_treatment constr
_refine_ls_matrix_type full
_refine_ls_number_parameters 325
_refine_ls_number_reflns 6799
_refine_ls_number_restraints 12
_refine_ls_restrained_S_all 1.070
_refine_ls_R_factor_all 0.0908
_refine_ls_R_factor_gt 0.0634
_refine_ls_shift/su_max 0.000
_refine_ls_shift/su_mean 0.000
_refine_ls_structure_factor_coef Fsqd
_refine_ls_weighting_details 'calc w=1/[\s^2^(Fo^2^)+(0.0740P)^2^+2.4430P] where P=(Fo^2^+2Fc^2^)/3'
_refine_ls_weighting_scheme calc
_refine_ls_wR_factor_gt 0.1489
_refine_ls_wR_factor_ref 0.1680
_reflns_number_gt 4845
_reflns_number_total 6799
_reflns_threshold_expression >2sigma(I)
_cod_data_source_file cg300440t_si_002.cif
_cod_data_source_block compound2
_cod_original_cell_volume 3041(2)
_cod_database_code 4506320

loop_
_symmetry_equiv_pos_as_xyz
'x, y, z'
'-x, -y, z'
'x+1/2, -y+1/2, -z'
'-x+1/2, y+1/2, -z'

loop_
_atom_site_label
_atom_site_type_symbol
_atom_site_fract_x
_atom_site_fract_y
_atom_site_fract_z
_atom_site_U_iso_or_equiv
_atom_site_adp_type
_atom_site_occupancy
_atom_site_symmetry_multiplicity
_atom_site_calc_flag
_atom_site_refinement_flags
Cu1 Cu -0.62353(6) -0.16745(3) -0.20602(6) 0.0342(2) Uani 1 1 d .
Cu2 Cu -0.38132(6) -0.33098(3) -0.30093(7) 0.0360(2) Uani 1 1 d .
C1 C -0.5295(9) -0.3156(4) 0.1364(10) 0.108(3) Uani 1 1 d U
H1A H -0.4710 -0.3245 0.2026 0.162 Uiso 1 1 calc R
H1B H -0.5108 -0.3311 0.0489 0.162 Uiso 1 1 calc R
H1C H -0.6028 -0.3286 0.1674 0.162 Uiso 1 1 calc R
C2 C -0.5357(7) -0.2546(3) 0.1206(7) 0.068(2) Uani 1 1 d .
H2A H -0.5636 -0.2416 0.2097 0.081 Uiso 1 1 calc R
C3 C -0.4286(8) -0.2278(5) 0.0970(9) 0.108(3) Uani 1 1 d U
H3A H -0.4429 -0.1908 0.0875 0.162 Uiso 1 1 calc R
H3B H -0.3936 -0.2408 0.0140 0.162 Uiso 1 1 calc R
H3C H -0.3776 -0.2337 0.1735 0.162 Uiso 1 1 calc R
C4 C -0.6250(6) -0.2388(3) 0.0189(6) 0.0479(18) Uani 1 1 d .
H4A H -0.6827 -0.2669 0.0153 0.057 Uiso 1 1 calc R
C5 C -0.6870(6) -0.1888(3) 0.0586(7) 0.0425(17) Uani 1 1 d .
C6 C -0.5229(6) -0.2612(2) -0.1918(7) 0.0382(15) Uani 1 1 d .
C7 C -0.4855(6) -0.2373(2) -0.3239(6) 0.0349(14) Uani 1 1 d .
C8 C -0.3665(6) -0.2577(2) -0.5181(7) 0.0424(16) Uani 1 1 d .
H8A H -0.4315 -0.2502 -0.5799 0.051 Uiso 1 1 calc R
C9 C -0.3139(6) -0.3086(3) -0.5642(7) 0.0454(18) Uani 1 1 d .
C10 C -0.2802(7) -0.2149(3) -0.5373(9) 0.073(2) Uani 1 1 d .
H10A H -0.2414 -0.2213 -0.6255 0.087 Uiso 1 1 calc R
C11 C -0.1932(9) -0.2177(4) -0.4311(11) 0.105(3) Uani 1 1 d U
H11A H -0.1609 -0.2524 -0.4291 0.158 Uiso 1 1 calc R
H11B H -0.2275 -0.2100 -0.3432 0.158 Uiso 1 1 calc R
H11C H -0.1333 -0.1927 -0.4502 0.158 Uiso 1 1 calc R
C12 C -0.3339(11) -0.1614(4) -0.5456(14) 0.134(4) Uani 1 1 d U
H12A H -0.2745 -0.1355 -0.5567 0.202 Uiso 1 1 calc R
H12B H -0.3761 -0.1545 -0.4623 0.202 Uiso 1 1 calc R
H12C H -0.3855 -0.1601 -0.6230 0.202 Uiso 1 1 calc R
C13 C -0.6604(9) -0.0135(4) -0.5620(10) 0.106(4) Uani 1 1 d .
H13A H -0.7169 -0.0361 -0.6036 0.160 Uiso 1 1 calc R
H13B H -0.5984 -0.0076 -0.6259 0.160 Uiso 1 1 calc R
H13C H -0.6956 0.0194 -0.5385 0.160 Uiso 1 1 calc R
C14 C -0.6164(7) -0.0376(3) -0.4409(8) 0.058(2) Uani 1 1 d .
C15 C -0.5359(6) -0.0231(2) -0.3470(7) 0.0446(17) Uani 1 1 d .
C16 C -0.5362(6) -0.0622(3) -0.2530(7) 0.0476(19) Uani 1 1 d .
C17 C -0.4628(8) -0.0678(3) -0.1287(10) 0.093(4) Uani 1 1 d .
H17A H -0.4849 -0.0989 -0.0792 0.139 Uiso 1 1 calc R
H17B H -0.4726 -0.0377 -0.0704 0.139 Uiso 1 1 calc R
H17C H -0.3833 -0.0705 -0.1560 0.139 Uiso 1 1 calc R
C18 C -0.5389(8) -0.4316(3) -0.3829(10) 0.096(4) Uani 1 1 d .
H18A H -0.5221 -0.3988 -0.4272 0.144 Uiso 1 1 calc R
H18B H -0.6186 -0.4323 -0.3557 0.144 Uiso 1 1 calc R
H18C H -0.5241 -0.4599 -0.4459 0.144 Uiso 1 1 calc R
C19 C -0.4665(6) -0.4375(2) -0.2621(7) 0.0460(18) Uani 1 1 d .
C20 C -0.4642(6) -0.4765(3) -0.1636(7) 0.0465(17) Uani 1 1 d .
C21 C -0.3847(7) -0.4615(2) -0.0704(7) 0.0523(19) Uani 1 1 d .
C22 C -0.3472(11) -0.4859(4) 0.0623(11) 0.123(5) Uani 1 1 d .
H22A H -0.2892 -0.4643 0.1047 0.185 Uiso 1 1 calc R
H22B H -0.3160 -0.5202 0.0446 0.185 Uiso 1 1 calc R
H22C H -0.4124 -0.4889 0.1231 0.185 Uiso 1 1 calc R
N1 N -0.4129(4) -0.26641(18) -0.3847(5) 0.0337(12) Uani 1 1 d .
N2 N -0.5845(5) -0.2305(2) -0.1179(5) 0.0430(14) Uani 1 1 d .
N3 N -0.6619(5) -0.0818(2) -0.3939(6) 0.0483(16) Uani 1 1 d .
H3D H -0.7174 -0.0983 -0.4342 0.058 Uiso 1 1 calc R
N4 N -0.6137(5) -0.09755(18) -0.2807(6) 0.0411(13) Uani 1 1 d .
N5 N -0.3909(5) -0.40173(19) -0.2298(5) 0.0399(13) Uani 1 1 d .
N6 N -0.3432(5) -0.4158(2) -0.1118(6) 0.0512(16) Uani 1 1 d .
H6A H -0.2922 -0.3977 -0.0678 0.061 Uiso 1 1 calc R
O1 O -0.7287(4) -0.1870(2) 0.1730(5) 0.0633(16) Uani 1 1 d .
O2 O -0.6928(4) -0.15246(17) -0.0271(5) 0.0471(12) Uani 1 1 d .
O3 O -0.5255(4) -0.19403(17) -0.3584(4) 0.0443(11) Uani 1 1 d .
O4 O -0.4905(5) -0.30664(18) -0.1643(5) 0.0552(14) Uani 1 1 d .
O5 O -0.3104(4) -0.34565(17) -0.4777(4) 0.0436(12) Uani 1 1 d .
O6 O -0.2781(4) -0.3120(2) -0.6810(5) 0.0549(14) Uani 1 1 d .

loop_
_atom_site_aniso_label
_atom_site_aniso_U_11
_atom_site_aniso_U_22
_atom_site_aniso_U_33
_atom_site_aniso_U_23
_atom_site_aniso_U_13
_atom_site_aniso_U_12
Cu1 0.0428(5) 0.0261(4) 0.0338(4) -0.0016(3) 0.0020(4) 0.0037(4)
Cu2 0.0437(5) 0.0259(4) 0.0386(4) 0.0001(3) 0.0047(4) 0.0026(4)
C1 0.120(8) 0.123(8) 0.081(6) 0.021(6) 0.000(6) 0.042(7)
C2 0.069(5) 0.097(6) 0.036(3) 0.008(4) 0.012(3) 0.027(4)
C3 0.078(6) 0.177(10) 0.068(5) 0.014(7) -0.018(5) -0.012(7)
C4 0.039(4) 0.068(5) 0.037(3) 0.005(3) 0.011(3) 0.010(4)
C5 0.040(4) 0.049(4) 0.038(4) -0.009(3) 0.001(3) 0.008(3)
C6 0.044(4) 0.031(3) 0.040(3) 0.007(3) 0.001(3) 0.005(3)
C7 0.047(4) 0.032(3) 0.025(3) -0.001(2) 0.006(3) -0.002(3)
C8 0.048(4) 0.037(3) 0.042(3) 0.000(3) 0.010(4) 0.005(3)
C9 0.037(4) 0.056(4) 0.043(4) -0.005(4) 0.002(3) 0.009(3)
C10 0.082(6) 0.054(4) 0.082(6) -0.005(4) 0.016(5) -0.007(4)
C11 0.105(7) 0.099(7) 0.112(8) -0.013(6) 0.004(7) -0.030(6)
C12 0.158(10) 0.074(6) 0.171(10) 0.012(7) 0.053(9) -0.005(7)
C13 0.125(9) 0.085(7) 0.110(8) 0.055(7) -0.061(8) -0.047(7)
C14 0.067(5) 0.039(4) 0.069(5) 0.012(4) -0.017(5) -0.020(4)
C15 0.053(5) 0.024(3) 0.057(4) -0.001(3) 0.002(4) -0.006(3)
C16 0.051(5) 0.035(3) 0.056(4) 0.002(3) -0.007(3) -0.005(3)
C17 0.109(8) 0.061(6) 0.108(7) 0.020(6) -0.061(7) -0.024(6)
C18 0.115(9) 0.070(6) 0.104(7) 0.033(6) -0.063(7) -0.045(6)
C19 0.055(5) 0.025(3) 0.058(4) -0.006(3) -0.009(3) -0.005(3)
C20 0.044(4) 0.037(4) 0.058(4) -0.004(3) 0.001(4) -0.003(3)
C21 0.065(5) 0.035(3) 0.056(4) 0.017(3) -0.011(4) -0.003(4)
C22 0.157(11) 0.094(8) 0.118(9) 0.052(8) -0.064(9) -0.058(8)
N1 0.038(3) 0.031(3) 0.032(2) 0.001(2) 0.005(2) 0.002(2)
N2 0.050(4) 0.042(3) 0.038(3) 0.005(3) 0.011(3) 0.011(3)
N3 0.050(4) 0.035(3) 0.060(4) 0.011(3) -0.016(3) -0.006(3)
N4 0.050(4) 0.025(2) 0.048(3) -0.003(2) -0.010(3) -0.007(2)
N5 0.042(3) 0.033(3) 0.044(3) 0.002(2) -0.001(3) 0.001(3)
N6 0.062(4) 0.033(3) 0.058(4) 0.001(3) -0.015(3) -0.015(3)
O1 0.065(3) 0.082(4) 0.042(3) 0.003(3) 0.022(3) 0.022(3)
O2 0.058(3) 0.038(3) 0.045(3) -0.002(2) 0.005(2) 0.011(2)
O3 0.062(3) 0.032(2) 0.038(2) 0.0060(19) 0.012(2) 0.015(2)
O4 0.085(4) 0.035(3) 0.045(3) 0.013(2) 0.029(3) 0.010(2)
O5 0.049(3) 0.042(3) 0.040(2) -0.003(2) 0.005(2) 0.016(2)
O6 0.062(3) 0.073(4) 0.029(2) 0.000(2) 0.011(2) 0.027(3)

loop_
_atom_type_symbol
_atom_type_description
_atom_type_scat_dispersion_real
_atom_type_scat_dispersion_imag
_atom_type_scat_source
C C 0.0033 0.0016 'International Tables Vol C Tables 4.2.6.8 and 6.1.1.4'
H H 0.0000 0.0000 'International Tables Vol C Tables 4.2.6.8 and 6.1.1.4'
N N 0.0061 0.0033 'International Tables Vol C Tables 4.2.6.8 and 6.1.1.4'
O O 0.0106 0.0060 'International Tables Vol C Tables 4.2.6.8 and 6.1.1.4'
Cu Cu 0.3201 1.2651 'International Tables Vol C Tables 4.2.6.8 and 6.1.1.4'

loop_
_geom_angle_atom_site_label_1
_geom_angle_atom_site_label_2
_geom_angle_atom_site_label_3
_geom_angle
_geom_angle_site_symmetry_3
N2 Cu1 N4 161.7(2) .
N2 Cu1 O2 82.1(2) .
N4 Cu1 O2 100.2(2) .
N2 Cu1 O3 84.7(2) .
N4 Cu1 O3 90.1(2) .
O2 Cu1 O3 164.99(18) .
N2 Cu1 O6 102.9(2) 3_444
N4 Cu1 O6 94.7(2) 3_444
O2 Cu1 O6 99.0(2) 3_444
O3 Cu1 O6 90.8(2) 3_444
N1 Cu2 O4 83.5(2) .
N1 Cu2 N5 164.5(2) .
O4 Cu2 N5 91.0(2) .
N1 Cu2 O5 82.5(2) .
O4 Cu2 O5 161.0(2) .
N5 Cu2 O5 99.2(2) .
N1 Cu2 O1 102.6(2) 3_545
O4 Cu2 O1 94.2(2) 3_545
N5 Cu2 O1 92.2(2) 3_545
O5 Cu2 O1 101.4(2) 3_545
C3 C2 C4 111.6(7) .
C3 C2 C1 116.7(8) .
C4 C2 C1 111.5(7) .
N2 C4 C2 115.4(6) .
N2 C4 C5 105.6(6) .
C2 C4 C5 112.9(6) .
O1 C5 O2 124.2(6) .
O1 C5 C4 117.0(6) .
O2 C5 C4 118.8(6) .
O4 C6 N2 128.0(6) .
O4 C6 C7 118.6(5) .
N2 C6 C7 113.3(5) .
O3 C7 N1 130.0(6) .
O3 C7 C6 119.2(5) .
N1 C7 C6 110.8(5) .
N1 C8 C10 118.8(6) .
N1 C8 C9 106.8(6) .
C10 C8 C9 108.9(6) .
O6 C9 O5 123.9(7) .
O6 C9 C8 118.6(7) .
O5 C9 C8 117.5(6) .
C11 C10 C8 110.0(7) .
C11 C10 C12 112.0(8) .
C8 C10 C12 113.1(8) .
N3 C14 C15 105.9(6) .
N3 C14 C13 120.6(7) .
C15 C14 C13 133.3(7) .
C14 C15 C16 104.5(6) .
C14 C15 C15 128.3(5) 2_455
C16 C15 C15 127.2(6) 2_455
N4 C16 C15 112.0(6) .
N4 C16 C17 119.8(7) .
C15 C16 C17 128.2(7) .
N5 C19 C20 109.0(6) .
N5 C19 C18 120.8(6) .
C20 C19 C18 130.2(6) .
C21 C20 C19 105.9(5) .
C21 C20 C20 128.5(5) 2_445
C19 C20 C20 125.6(5) 2_445
N6 C21 C20 107.1(6) .
N6 C21 C22 121.5(7) .
C20 C21 C22 131.3(7) .
C7 N1 C8 125.7(6) .
C7 N1 Cu2 116.3(4) .
C8 N1 Cu2 117.4(4) .
C6 N2 C4 128.1(6) .
C6 N2 Cu1 113.8(4) .
C4 N2 Cu1 118.2(5) .
N4 N3 C14 112.6(6) .
C16 N4 N3 104.9(5) .
C16 N4 Cu1 127.2(5) .
N3 N4 Cu1 125.4(4) .
C19 N5 N6 107.4(5) .
C19 N5 Cu2 127.3(5) .
N6 N5 Cu2 122.6(4) .
N5 N6 C21 110.5(6) .
C5 O1 Cu2 147.4(5) 3_445
C5 O2 Cu1 115.2(4) .
C7 O3 Cu1 108.5(4) .
C6 O4 Cu2 110.4(4) .
C9 O5 Cu2 115.4(4) .
C9 O6 Cu1 140.8(5) 3_544

loop_
_geom_bond_atom_site_label_1
_geom_bond_atom_site_label_2
_geom_bond_distance
_geom_bond_site_symmetry_2
Cu1 N2 1.914(5) .
Cu1 N4 1.965(5) .
Cu1 O2 1.989(5) .
Cu1 O3 2.023(4) .
Cu1 O6 2.208(5) 3_444
Cu2 N1 1.909(5) .
Cu2 O4 1.973(5) .
Cu2 N5 1.973(5) .
Cu2 O5 1.976(4) .
Cu2 O1 2.252(5) 3_545
C1 C2 1.595(12) .
C2 C3 1.465(12) .
C2 C4 1.515(10) .
C4 N2 1.451(8) .
C4 C5 1.545(9) .
C5 O1 1.235(8) .
C5 O2 1.271(8) .
C6 O4 1.271(7) .
C6 N2 1.304(8) .
C6 C7 1.513(6) .
C7 O3 1.267(7) .
C7 N1 1.292(7) .
C8 N1 1.447(8) .
C8 C10 1.522(10) .
C8 C9 1.533(9) .
C9 O6 1.234(8) .
C9 O5 1.289(8) .
C10 C11 1.472(13) .
C10 C12 1.530(13) .
C13 C14 1.448(11) .
C14 N3 1.352(8) .
C14 C15 1.383(9) .
C15 C16 1.377(9) .
C15 C15 1.472(12) 2_455
C16 N4 1.326(9) .
C16 C17 1.512(10) .
C18 C19 1.478(10) .
C19 N5 1.328(9) .
C19 C20 1.406(10) .
C20 C21 1.373(10) .
C20 C20 1.487(13) 2_445
C21 N6 1.349(8) .
C21 C22 1.523(11) .
N3 N4 1.321(8) .
N5 N6 1.348(8) .
O1 Cu2 2.252(5) 3_445
O6 Cu1 2.208(5) 3_544
